data_4129168
loop_
_publ_author_name
'Berdiell, Izar Capel'
'Hochd\"orffer, Tim'
'Desplanches, C\'edric'
'Kulmaczewski, Rafal'
'Shahid, Namrah'
'Wolny, Juliusz A.'
'Warriner, Stuart L.'
'Cespedes, Oscar'
'Sch\"unemann, Volker'
'Chastanet, Guillaume'
'Halcrow, Malcolm A.'

_publ_section_title
;
 Supramolecular Iron Metallocubanes Exhibiting Site-Selective Thermal and
 Light-Induced Spin-Crossover.
;
_journal_issue 47
_journal_name_full 'Journal of the American Chemical Society'
_journal_page_first 18759
_journal_page_last 18770
_journal_paper_doi 10.1021/jacs.9b08862
_journal_volume 141
_journal_year 2019
_chemical_formula_moiety 'C14 H18 Fe N6 O2, 2(B F4), H2 O'
_chemical_formula_sum 'C14 H20 B2 F8 Fe N6 O3'
_chemical_formula_weight 549.83
_chemical_name_systematic
;
Catena-[2-methyl-4,6-(pyrazol-1-yl)pyrimidine]-aqua-acetone-iron(II) 
ditetrafluoroborate monohydrate (compound 5.H2O)
;
_space_group_crystal_system monoclinic
_space_group_IT_number 14
_space_group_name_Hall '-P 2yn'
_space_group_name_H-M_alt 'P 1 21/n 1'
_atom_sites_solution_hydrogens geom
_atom_sites_solution_primary direct
_atom_sites_solution_secondary difmap
_audit_creation_date 2018-06-05
_audit_creation_method
;
  Olex2 1.2
  (compiled Apr 23 2013 17:54:37, GUI svn.r4466)
;
_cell_angle_alpha 90.00
_cell_angle_beta 102.628(2)
_cell_angle_gamma 90.00
_cell_formula_units_Z 4
_cell_length_a 11.1084(2)
_cell_length_b 9.56750(10)
_cell_length_c 21.0007(4)
_cell_measurement_reflns_used 4223
_cell_measurement_temperature 120(2)
_cell_measurement_theta_max 73.32
_cell_measurement_theta_min 4.17
_cell_volume 2177.96(6)
_computing_cell_refinement 'CrysAlisPro, Agilent Technologies'
_computing_data_collection 'CrysAlisPro, Agilent Technologies'
_computing_data_reduction 'CrysAlisPro, Agilent Technologies'
_computing_molecular_graphics 'XSEED (Barbour, 2001)'
_computing_publication_material
;
O. V. Dolomanov, L. J. Bourhis, R. J. Gildea, J. A. K. Howard and H. Puschmann,
OLEX2: a complete structure solution, refinement and analysis program.
J. Appl. Cryst. (2009). 42, 339-341.
;
_computing_structure_refinement 'SHELXL-97 (Sheldrick, 1997)'
_computing_structure_solution 'SHELXS-97 (Sheldrick, 1990)'
_diffrn_ambient_temperature 120(2)
_diffrn_detector_area_resol_mean 5.3095
_diffrn_measured_fraction_theta_full 0.984
_diffrn_measured_fraction_theta_max 0.970
_diffrn_measurement_device_type 'SuperNova, Dual, Cu at zero, Atlas'
_diffrn_measurement_method '\w scans'
_diffrn_radiation_monochromator mirror
_diffrn_radiation_source 'SuperNova (Cu) X-ray Source'
_diffrn_radiation_type CuK\a
_diffrn_radiation_wavelength 1.54184
_diffrn_reflns_av_R_equivalents 0.0210
_diffrn_reflns_av_unetI/netI 0.0284
_diffrn_reflns_limit_h_max 12
_diffrn_reflns_limit_h_min -13
_diffrn_reflns_limit_k_max 8
_diffrn_reflns_limit_k_min -11
_diffrn_reflns_limit_l_max 25
_diffrn_reflns_limit_l_min -25
_diffrn_reflns_number 8404
_diffrn_reflns_theta_full 72.00
_diffrn_reflns_theta_max 73.62
_diffrn_reflns_theta_min 4.18
_diffrn_standards_decay_% 0
_diffrn_standards_interval_count 0
_diffrn_standards_interval_time 0
_diffrn_standards_number 0
_exptl_absorpt_coefficient_mu 6.481
_exptl_absorpt_correction_T_max 1.000
_exptl_absorpt_correction_T_min 0.751
_exptl_absorpt_correction_type multi-scan
_exptl_absorpt_process_details
; 
CrysAlisPro, Agilent Technologies,
Version 1.171.36.24 (release 03-12-2012 CrysAlis171 .NET)
Empirical absorption correction using spherical harmonics,
 implemented in SCALE3 ABSPACK scaling algorithm.
;
_exptl_crystal_colour yellow
_exptl_crystal_density_diffrn 1.677
_exptl_crystal_density_method 'not measured'
_exptl_crystal_description lath
_exptl_crystal_F_000 1112
_exptl_crystal_size_max 0.25
_exptl_crystal_size_mid 0.20
_exptl_crystal_size_min 0.10
_refine_diff_density_max 0.470
_refine_diff_density_min -0.345
_refine_diff_density_rms 0.058
_refine_ls_extinction_method none
_refine_ls_goodness_of_fit_ref 1.048
_refine_ls_hydrogen_treatment mixed
_refine_ls_matrix_type full
_refine_ls_number_parameters 343
_refine_ls_number_reflns 4261
_refine_ls_number_restraints 24
_refine_ls_restrained_S_all 1.053
_refine_ls_R_factor_all 0.0420
_refine_ls_R_factor_gt 0.0372
_refine_ls_shift/su_max 0.001
_refine_ls_shift/su_mean 0.000
_refine_ls_structure_factor_coef Fsqd
_refine_ls_weighting_details 'calc w=1/[\s^2^(Fo^2^)+(0.0480P)^2^+1.6258P] where P=(Fo^2^+2Fc^2^)/3'
_refine_ls_weighting_scheme calc
_refine_ls_wR_factor_gt 0.0937
_refine_ls_wR_factor_ref 0.0969
_reflns_number_gt 3835
_reflns_number_total 4261
_reflns_threshold_expression >2sigma(I)
_cod_data_source_file ja9b08862_si_013.cif
_cod_data_source_block 89-b-cu
_cod_depositor_comments 'Adding full bibliography for 4129157--4129168.cif.'
_cod_database_code 4129168
_olex2_refinement_description
;
1. Fixed Uiso
 At 1.2 times of:
  All C(H) groups
 At 1.5 times of:
  All C(H,H,H) groups, All O(H,H) groups
2. Restrained distances
 B29A-F30A = B29A-F31A = B29A-F32A = B29A-F33A
 1.37156 with sigma of 0.02
 B29B-F30B = B29B-F31B = B29B-F32B = B29B-F33B
 1.37156 with sigma of 0.02
 F30A-F31A = F30A-F32A = F30A-F32A = F31A-F32A = F31A-F33A = F32A-F33A
 2.239757 with sigma of 0.02
 F30B-F31B = F30B-F32B = F30B-F32B = F31B-F32B = F31B-F33B = F32B-F33B
 2.239757 with sigma of 0.02
 O23-H23A = O23-H23B = O34-H34A = O34-H34B
 0.9 with sigma of 0.02
3. Others
 1(DFIX)=1(DFIX)=FVAR(1)
 1(DFIX)=1(DFIX)=1.633*FVAR(2)
 Fixed Sof: B29A(0.71) F30A(0.71) F31A(0.71) F32A(0.71) F33A(0.71) B29B(0.29)
 F30B(0.29) F31B(0.29) F32B(0.29) F33B(0.29)
4.a Aromatic/amide H refined with riding coordinates:
 C4(H4), C10(H10), C11(H11), C12(H12), C15(H15), C16(H16), C17(H17)
4.b Idealised Me refined as rotating group:
 C18(H18A,H18B,H18C), C21(H21A,H21B,H21C), C22(H22A,H22B,H22C)
;

loop_
_space_group_symop_id
_space_group_symop_operation_xyz
1 'x, y, z'
2 '-x+1/2, y+1/2, -z+1/2'
3 '-x, -y, -z'
4 'x-1/2, -y-1/2, z-1/2'

loop_
_atom_site_label
_atom_site_type_symbol
_atom_site_fract_x
_atom_site_fract_y
_atom_site_fract_z
_atom_site_U_iso_or_equiv
_atom_site_adp_type
_atom_site_occupancy
_atom_site_symmetry_multiplicity
_atom_site_calc_flag
_atom_site_refinement_flags
_atom_site_disorder_assembly
_atom_site_disorder_group
Fe1 Fe 0.60263(3) 0.38045(3) 0.810097(15) 0.01750(11) Uani 1 1 d . . .
N2 N 0.64786(16) 0.52757(18) 0.73314(8) 0.0183(4) Uani 1 1 d . . .
C3 C 0.55916(18) 0.5316(2) 0.67804(10) 0.0173(4) Uani 1 1 d . . .
C4 C 0.5569(2) 0.6272(2) 0.62880(11) 0.0205(4) Uani 1 1 d . . .
H4 H 0.4919 0.6306 0.5910 0.025 Uiso 1 1 calc R . .
C5 C 0.65525(19) 0.7172(2) 0.63839(10) 0.0173(4) Uani 1 1 d . . .
N6 N 0.74624(16) 0.71870(18) 0.69273(8) 0.0179(4) Uani 1 1 d . . .
C7 C 0.7384(2) 0.6230(2) 0.73841(10) 0.0206(4) Uani 1 1 d . . .
N8 N 0.46757(16) 0.42970(19) 0.67267(9) 0.0189(4) Uani 1 1 d . . .
N9 N 0.46088(16) 0.35073(19) 0.72597(9) 0.0196(4) Uani 1 1 d . . .
C10 C 0.3668(2) 0.2645(2) 0.70638(11) 0.0232(5) Uani 1 1 d . . .
H10 H 0.3393 0.1976 0.7335 0.028 Uiso 1 1 calc R . .
C11 C 0.3131(2) 0.2855(3) 0.63994(12) 0.0272(5) Uani 1 1 d . . .
H11 H 0.2451 0.2365 0.6143 0.033 Uiso 1 1 calc R . .
C12 C 0.3789(2) 0.3908(2) 0.61995(11) 0.0254(5) Uani 1 1 d . . .
H12 H 0.3655 0.4296 0.5773 0.030 Uiso 1 1 calc R . .
N13 N 0.66674(16) 0.81450(19) 0.59031(8) 0.0181(4) Uani 1 1 d . . .
N14 N 0.76105(17) 0.90945(19) 0.60281(9) 0.0199(4) Uani 1 1 d . . .
C15 C 0.7482(2) 0.9842(2) 0.54871(11) 0.0246(5) Uani 1 1 d . . .
H15 H 0.8007 1.0593 0.5430 0.030 Uiso 1 1 calc R . .
C16 C 0.6475(2) 0.9382(3) 0.50106(11) 0.0269(5) Uani 1 1 d . . .
H16 H 0.6197 0.9748 0.4583 0.032 Uiso 1 1 calc R . .
C17 C 0.5975(2) 0.8302(3) 0.52860(11) 0.0259(5) Uani 1 1 d . . .
H17 H 0.5278 0.7760 0.5086 0.031 Uiso 1 1 calc R . .
C18 C 0.8386(3) 0.6208(3) 0.79829(13) 0.0378(7) Uani 1 1 d . . .
H18A H 0.8357 0.7070 0.8232 0.057 Uiso 1 1 calc R . .
H18B H 0.9186 0.6140 0.7860 0.057 Uiso 1 1 calc R . .
H18C H 0.8275 0.5401 0.8252 0.057 Uiso 1 1 calc R . .
O19 O 0.51618(14) 0.21331(17) 0.84956(8) 0.0244(3) Uani 1 1 d . . .
C20 C 0.4846(2) 0.1767(3) 0.89935(11) 0.0251(5) Uani 1 1 d . . .
C21 C 0.4245(3) 0.0391(3) 0.90208(13) 0.0343(6) Uani 1 1 d . . .
H21A H 0.3970 0.0022 0.8578 0.051 Uiso 1 1 calc R . .
H21B H 0.3533 0.0503 0.9221 0.051 Uiso 1 1 calc R . .
H21C H 0.4835 -0.0259 0.9282 0.051 Uiso 1 1 calc R . .
C22 C 0.5088(3) 0.2649(3) 0.95934(13) 0.0414(7) Uani 1 1 d . . .
H22A H 0.5836 0.2320 0.9894 0.062 Uiso 1 1 calc R . .
H22B H 0.4387 0.2584 0.9805 0.062 Uiso 1 1 calc R . .
H22C H 0.5199 0.3624 0.9475 0.062 Uiso 1 1 calc R . .
O23 O 0.50506(15) 0.53915(18) 0.84605(8) 0.0271(4) Uani 1 1 d D . .
H23A H 0.502(3) 0.625(2) 0.8309(15) 0.041 Uiso 1 1 d D . .
H23B H 0.4288(18) 0.523(3) 0.8457(15) 0.041 Uiso 1 1 d D . .
B24 B 0.3196(3) 0.8803(3) 0.66581(15) 0.0285(6) Uani 1 1 d . . .
F25 F 0.41985(14) 0.90583(17) 0.63896(8) 0.0376(4) Uani 1 1 d . . .
F26 F 0.21734(14) 0.95634(19) 0.63156(9) 0.0462(4) Uani 1 1 d . . .
F27 F 0.34588(17) 0.92846(18) 0.73039(8) 0.0461(4) Uani 1 1 d . . .
F28 F 0.29296(18) 0.74051(18) 0.66553(10) 0.0551(5) Uani 1 1 d . . .
B29A B 0.7724(5) 0.9147(6) 0.9466(3) 0.0275(13) Uani 0.71 1 d PD A 1
F30A F 0.7383(3) 1.0420(3) 0.96769(15) 0.0425(7) Uani 0.71 1 d PD A 1
F31A F 0.8982(3) 0.8986(4) 0.96892(17) 0.0740(10) Uani 0.71 1 d PD A 1
F32A F 0.7392(2) 0.9171(3) 0.87929(11) 0.0519(7) Uani 0.71 1 d PD A 1
F33A F 0.7063(3) 0.8111(3) 0.96982(17) 0.0609(8) Uani 0.71 1 d PD A 1
B29B B 0.7765(13) 0.8857(15) 0.9572(7) 0.034(5) Uiso 0.29 1 d PD B 2
F30B F 0.7805(8) 1.0267(10) 0.9710(5) 0.051(3) Uiso 0.29 1 d PD B 2
F31B F 0.8067(6) 0.8216(7) 1.0172(3) 0.0569(16) Uiso 0.29 1 d PD B 2
F32B F 0.8685(5) 0.8478(6) 0.9258(3) 0.0432(13) Uiso 0.29 1 d PD B 2
F33B F 0.6657(7) 0.8327(10) 0.9282(5) 0.075(2) Uiso 0.29 1 d PD B 2
O34 O 0.5485(2) 0.7851(2) 0.79912(10) 0.0411(5) Uani 1 1 d D . .
H34A H 0.485(3) 0.842(3) 0.7801(18) 0.062 Uiso 1 1 d D . .
H34B H 0.597(3) 0.838(4) 0.8293(16) 0.062 Uiso 1 1 d D . .

loop_
_atom_site_aniso_label
_atom_site_aniso_U_11
_atom_site_aniso_U_22
_atom_site_aniso_U_33
_atom_site_aniso_U_23
_atom_site_aniso_U_13
_atom_site_aniso_U_12
Fe1 0.01952(18) 0.01846(18) 0.01537(17) 0.00093(12) 0.00565(12) 0.00085(13)
N2 0.0188(8) 0.0200(9) 0.0166(8) 0.0021(7) 0.0047(7) -0.0003(7)
C3 0.0165(9) 0.0181(10) 0.0181(10) -0.0011(8) 0.0059(8) 0.0015(8)
C4 0.0221(10) 0.0205(10) 0.0186(10) 0.0003(8) 0.0038(8) 0.0010(8)
C5 0.0205(10) 0.0174(10) 0.0153(9) 0.0002(8) 0.0068(8) 0.0015(8)
N6 0.0192(8) 0.0195(9) 0.0159(8) 0.0003(7) 0.0058(7) -0.0007(7)
C7 0.0203(10) 0.0232(11) 0.0186(10) 0.0017(8) 0.0049(8) -0.0015(8)
N8 0.0190(8) 0.0197(8) 0.0179(8) 0.0022(7) 0.0036(7) -0.0015(7)
N9 0.0196(9) 0.0205(9) 0.0190(9) 0.0013(7) 0.0046(7) -0.0011(7)
C10 0.0214(10) 0.0217(11) 0.0272(11) 0.0009(9) 0.0068(9) -0.0020(9)
C11 0.0229(11) 0.0286(12) 0.0282(12) -0.0017(9) 0.0014(9) -0.0050(9)
C12 0.0237(11) 0.0288(12) 0.0209(11) 0.0005(9) -0.0012(9) -0.0042(9)
N13 0.0188(8) 0.0196(9) 0.0155(8) 0.0005(7) 0.0029(7) -0.0008(7)
N14 0.0225(9) 0.0193(9) 0.0188(9) 0.0007(7) 0.0065(7) -0.0024(7)
C15 0.0305(12) 0.0229(11) 0.0222(11) 0.0051(9) 0.0098(9) 0.0017(9)
C16 0.0301(12) 0.0312(12) 0.0194(11) 0.0076(9) 0.0050(9) 0.0034(10)
C17 0.0277(12) 0.0283(12) 0.0192(11) 0.0041(9) 0.0001(9) 0.0002(10)
C18 0.0345(14) 0.0451(16) 0.0272(13) 0.0160(11) -0.0074(11) -0.0166(12)
O19 0.0259(8) 0.0261(8) 0.0234(8) 0.0065(6) 0.0102(6) -0.0004(6)
C20 0.0215(10) 0.0281(12) 0.0271(11) 0.0077(9) 0.0083(9) 0.0031(9)
C21 0.0380(14) 0.0336(14) 0.0350(13) 0.0068(11) 0.0160(11) -0.0034(11)
C22 0.0573(18) 0.0427(16) 0.0287(13) -0.0005(11) 0.0195(13) -0.0116(14)
O23 0.0243(8) 0.0240(8) 0.0348(9) -0.0025(7) 0.0104(7) 0.0036(7)
B24 0.0279(13) 0.0264(14) 0.0326(14) 0.0037(11) 0.0094(11) -0.0008(11)
F25 0.0285(7) 0.0440(9) 0.0434(9) 0.0152(7) 0.0145(7) 0.0051(6)
F26 0.0268(8) 0.0586(11) 0.0528(10) 0.0085(8) 0.0080(7) 0.0064(7)
F27 0.0617(11) 0.0441(9) 0.0338(8) -0.0005(7) 0.0130(8) 0.0105(8)
F28 0.0597(11) 0.0304(9) 0.0813(14) -0.0047(8) 0.0287(10) -0.0129(8)
B29A 0.037(3) 0.020(2) 0.030(2) 0.004(2) 0.0162(18) 0.0002(18)
F30A 0.0457(19) 0.0301(14) 0.0487(16) -0.0045(10) 0.0039(14) 0.0024(13)
F31A 0.0407(15) 0.108(3) 0.073(2) 0.041(2) 0.0108(14) 0.0315(16)
F32A 0.0630(16) 0.0711(16) 0.0257(11) -0.0146(11) 0.0186(11) -0.0416(14)
F33A 0.097(2) 0.0311(13) 0.075(2) 0.0092(13) 0.0637(19) -0.0055(14)
O34 0.0502(12) 0.0273(10) 0.0415(11) -0.0027(8) 0.0008(9) 0.0047(8)

loop_
_atom_type_symbol
_atom_type_description
_atom_type_scat_dispersion_real
_atom_type_scat_dispersion_imag
_atom_type_scat_source
C C 0.0181 0.0091 'International Tables Vol C Tables 4.2.6.8 and 6.1.1.4'
H H 0.0000 0.0000 'International Tables Vol C Tables 4.2.6.8 and 6.1.1.4'
N N 0.0311 0.0180 'International Tables Vol C Tables 4.2.6.8 and 6.1.1.4'
O O 0.0492 0.0322 'International Tables Vol C Tables 4.2.6.8 and 6.1.1.4'
Fe Fe -1.1336 3.1974 'International Tables Vol C Tables 4.2.6.8 and 6.1.1.4'
F F 0.0727 0.0534 'International Tables Vol C Tables 4.2.6.8 and 6.1.1.4'
B B 0.0090 0.0039 'International Tables Vol C Tables 4.2.6.8 and 6.1.1.4'

loop_
_geom_angle_atom_site_label_1
_geom_angle_atom_site_label_2
_geom_angle_atom_site_label_3
_geom_angle
_geom_angle_site_symmetry_1
_geom_angle_site_symmetry_3
N2 Fe1 N6 97.02(6) . 2_646
N9 Fe1 N2 74.33(7) . .
N9 Fe1 N6 107.66(7) . 2_646
N9 Fe1 N14 177.41(7) . 2_646
N9 Fe1 O19 84.67(7) . .
N14 Fe1 N2 107.69(7) 2_646 .
N14 Fe1 N6 73.86(7) 2_646 2_646
N14 Fe1 O19 93.46(7) 2_646 .
O19 Fe1 N2 158.33(6) . .
O19 Fe1 N6 84.15(6) . 2_646
O23 Fe1 N2 91.12(7) . .
O23 Fe1 N6 159.32(7) . 2_646
O23 Fe1 N9 92.81(7) . .
O23 Fe1 N14 85.57(7) . 2_646
O23 Fe1 O19 95.23(7) . .
C3 N2 Fe1 113.18(13) . .
C7 N2 Fe1 129.59(14) . .
C7 N2 C3 116.41(18) . .
N2 C3 C4 123.7(2) . .
N2 C3 N8 115.65(18) . .
C4 C3 N8 120.67(19) . .
C3 C4 H4 122.5 . .
C5 C4 C3 115.1(2) . .
C5 C4 H4 122.5 . .
C4 C5 N13 120.47(19) . .
N6 C5 C4 123.81(19) . .
N6 C5 N13 115.71(18) . .
C5 N6 Fe1 113.73(13) . 2_656
C7 N6 Fe1 129.87(14) . 2_656
C7 N6 C5 116.32(18) . .
N2 C7 C18 117.94(19) . .
N6 C7 N2 124.65(19) . .
N6 C7 C18 117.39(19) . .
N9 N8 C3 119.31(17) . .
C12 N8 C3 129.85(19) . .
C12 N8 N9 110.83(18) . .
N8 N9 Fe1 116.53(13) . .
C10 N9 Fe1 137.46(16) . .
C10 N9 N8 105.69(18) . .
N9 C10 H10 124.6 . .
N9 C10 C11 110.7(2) . .
C11 C10 H10 124.6 . .
C10 C11 H11 127.1 . .
C12 C11 C10 105.7(2) . .
C12 C11 H11 127.1 . .
N8 C12 C11 107.0(2) . .
N8 C12 H12 126.5 . .
C11 C12 H12 126.5 . .
N14 N13 C5 119.34(17) . .
C17 N13 C5 129.63(19) . .
C17 N13 N14 111.01(18) . .
N13 N14 Fe1 116.79(13) . 2_656
C15 N14 Fe1 137.14(16) . 2_656
C15 N14 N13 105.06(18) . .
N14 C15 H15 124.3 . .
N14 C15 C16 111.3(2) . .
C16 C15 H15 124.3 . .
C15 C16 H16 127.1 . .
C17 C16 C15 105.8(2) . .
C17 C16 H16 127.1 . .
N13 C17 H17 126.6 . .
C16 C17 N13 106.9(2) . .
C16 C17 H17 126.6 . .
C7 C18 H18A 109.5 . .
C7 C18 H18B 109.5 . .
C7 C18 H18C 109.5 . .
H18A C18 H18B 109.5 . .
H18A C18 H18C 109.5 . .
H18B C18 H18C 109.5 . .
C20 O19 Fe1 141.87(17) . .
O19 C20 C21 120.2(2) . .
O19 C20 C22 121.8(2) . .
C21 C20 C22 118.0(2) . .
C20 C21 H21A 109.5 . .
C20 C21 H21B 109.5 . .
C20 C21 H21C 109.5 . .
H21A C21 H21B 109.5 . .
H21A C21 H21C 109.5 . .
H21B C21 H21C 109.5 . .
C20 C22 H22A 109.5 . .
C20 C22 H22B 109.5 . .
C20 C22 H22C 109.5 . .
H22A C22 H22B 109.5 . .
H22A C22 H22C 109.5 . .
H22B C22 H22C 109.5 . .
Fe1 O23 H23A 122(2) . .
Fe1 O23 H23B 117(2) . .
H23A O23 H23B 102(3) . .
F25 B24 F26 109.5(2) . .
F25 B24 F27 108.8(2) . .
F27 B24 F26 107.4(2) . .
F28 B24 F25 111.4(2) . .
F28 B24 F26 110.7(2) . .
F28 B24 F27 108.9(2) . .
F30A B29A F31A 108.5(4) . .
F30A B29A F32A 106.5(5) . .
F30A B29A F33A 108.4(4) . .
F31A B29A F33A 112.0(5) . .
F32A B29A F31A 112.0(4) . .
F32A B29A F33A 109.2(4) . .
F30B B29B F32B 111.3(11) . .
F31B B29B F30B 104.7(11) . .
F31B B29B F32B 105.3(10) . .
F33B B29B F30B 116.6(12) . .
F33B B29B F31B 105.2(11) . .
F33B B29B F32B 112.5(11) . .
H34A O34 H34B 105(3) . .

loop_
_geom_bond_atom_site_label_1
_geom_bond_atom_site_label_2
_geom_bond_distance
_geom_bond_site_symmetry_2
Fe1 N2 2.2804(17) .
Fe1 N6 2.2935(17) 2_646
Fe1 N9 2.1130(18) .
Fe1 N14 2.1224(19) 2_646
Fe1 O19 2.1247(15) .
Fe1 O23 2.0995(16) .
N2 C3 1.346(3) .
N2 C7 1.344(3) .
C3 C4 1.377(3) .
C3 N8 1.396(3) .
C4 H4 0.9500 .
C4 C5 1.371(3) .
C5 N6 1.349(3) .
C5 N13 1.399(3) .
N6 Fe1 2.2936(17) 2_656
N6 C7 1.343(3) .
C7 C18 1.486(3) .
N8 N9 1.366(3) .
N8 C12 1.363(3) .
N9 C10 1.324(3) .
C10 H10 0.9500 .
C10 C11 1.407(3) .
C11 H11 0.9500 .
C11 C12 1.363(3) .
C12 H12 0.9500 .
N13 N14 1.368(3) .
N13 C17 1.363(3) .
N14 Fe1 2.1224(19) 2_656
N14 C15 1.323(3) .
C15 H15 0.9500 .
C15 C16 1.399(3) .
C16 H16 0.9500 .
C16 C17 1.361(3) .
C17 H17 0.9500 .
C18 H18A 0.9800 .
C18 H18B 0.9800 .
C18 H18C 0.9800 .
O19 C20 1.224(3) .
C20 C21 1.482(3) .
C20 C22 1.491(4) .
C21 H21A 0.9800 .
C21 H21B 0.9800 .
C21 H21C 0.9800 .
C22 H22A 0.9800 .
C22 H22B 0.9800 .
C22 H22C 0.9800 .
O23 H23A 0.876(18) .
O23 H23B 0.860(18) .
B24 F25 1.376(3) .
B24 F26 1.407(3) .
B24 F27 1.401(3) .
B24 F28 1.370(3) .
B29A F30A 1.378(6) .
B29A F31A 1.382(6) .
B29A F32A 1.380(6) .
B29A F33A 1.384(6) .
B29B F30B 1.379(14) .
B29B F31B 1.375(14) .
B29B F32B 1.381(15) .
B29B F33B 1.348(15) .
O34 H34A 0.905(19) .
O34 H34B 0.895(19) .

loop_
_geom_hbond_atom_site_label_D
_geom_hbond_atom_site_label_H
_geom_hbond_atom_site_label_A
_geom_hbond_distance_DH
_geom_hbond_distance_HA
_geom_hbond_distance_DA
_geom_hbond_angle_DHA
_geom_hbond_site_symmetry_A
O23 H23A O34 0.876(18) 1.79(2) 2.636(3) 161(3) .
O23 H23B F26 0.860(18) 1.90(2) 2.731(2) 162(3) 2_546
O34 H34A F27 0.905(19) 1.86(2) 2.758(3) 169(4) .
O34 H34B F32A 0.895(19) 1.85(2) 2.713(3) 160(4) .
O34 H34B F33B 0.895(19) 2.05(3) 2.776(9) 137(3) .
